data_1558676
loop_
_publ_author_name
'Aitchison, Catherine M.'
'Sachs, Michael'
'Little, Marc'
'Wilbraham, Liam'
'Brownbill, Nick J.'
'Kane, Chris'
'Blanc, Fr\'ed\'eric'
'Zwijnenburg, Martijn'
'Durrant, James'
'Sprick, Reiner Sebastian'
'Cooper, Andrew'

_publ_section_title
;
 Structure-activity relationships in well-defined conjugated oligomer
 photocatalysts for hydrogen production from water
;
_journal_name_full 'Chemical Science'
_journal_paper_doi 10.1039/D0SC02675A
_journal_year 2020
_chemical_formula_moiety '2(C30 H26)'
_chemical_formula_sum 'C60 H52'
_chemical_formula_weight 773.01
_space_group_crystal_system triclinic
_space_group_IT_number 2
_space_group_name_Hall '-P 1'
_space_group_name_H-M_alt 'P -1'
_atom_sites_solution_hydrogens geom
_atom_sites_solution_primary dual
_audit_creation_date 2019-02-26
_audit_creation_method
;
Olex2 1.2
(compiled 2018.05.29 svn.r3508 for OlexSys, GUI svn.r5506)
;
_audit_update_record
;
2020-04-28 deposited with the CCDC.	2020-07-28 downloaded from the CCDC.
;
_cell_angle_alpha 100.545(5)
_cell_angle_beta 92.275(4)
_cell_angle_gamma 90.001(5)
_cell_formula_units_Z 1
_cell_length_a 8.3173(13)
_cell_length_b 9.6055(17)
_cell_length_c 13.200(2)
_cell_measurement_reflns_used 1082
_cell_measurement_temperature 100
_cell_measurement_theta_max 23.62
_cell_measurement_theta_min 3.14
_cell_volume 1035.9(3)
_computing_cell_refinement 'SAINT v8.34A (Bruker, 2013)'
_computing_data_collection 'CrystalClear-SM Expert 2.0 r7 (Rigaku, 2011)'
_computing_data_reduction 'SAINT v8.34A (Bruker, 2013)'
_computing_molecular_graphics 'Olex2 (Dolomanov et al., 2009)'
_computing_publication_material 'Olex2 (Dolomanov et al., 2009)'
_computing_structure_refinement 'ShelXL (Sheldrick, 2015)'
_computing_structure_solution 'ShelXT (Sheldrick, 2015)'
_diffrn_ambient_temperature 100
_diffrn_detector CCD
_diffrn_detector_area_resol_mean 28.5714
_diffrn_detector_type 'Rigaku Saturn724+'
_diffrn_measured_fraction_theta_full 0.997
_diffrn_measured_fraction_theta_max 0.997
_diffrn_measurement_device 'AFC12 (Right): Kappa 3 circle'
_diffrn_measurement_device_type 'Rigaku Saturn724+ (2x2 bin mode)'
_diffrn_measurement_method 'profile data from \w-scans'
_diffrn_measurement_specimen_support 'Mitegen 50um'
_diffrn_radiation_collimation 0.3
_diffrn_radiation_monochromator Confocal
_diffrn_radiation_probe x-ray
_diffrn_radiation_type MoK\a
_diffrn_radiation_wavelength 0.71073
_diffrn_reflns_av_R_equivalents 0.0868
_diffrn_reflns_av_unetI/netI 0.1043
_diffrn_reflns_Laue_measured_fraction_full 0.997
_diffrn_reflns_Laue_measured_fraction_max 0.997
_diffrn_reflns_limit_h_max 9
_diffrn_reflns_limit_h_min -8
_diffrn_reflns_limit_k_max 10
_diffrn_reflns_limit_k_min -10
_diffrn_reflns_limit_l_max 14
_diffrn_reflns_limit_l_min -14
_diffrn_reflns_number 11415
_diffrn_reflns_point_group_measured_fraction_full 0.997
_diffrn_reflns_point_group_measured_fraction_max 0.997
_diffrn_reflns_theta_full 23.305
_diffrn_reflns_theta_max 23.305
_diffrn_reflns_theta_min 2.157
_diffrn_source 'Rotating Anode'
_diffrn_source_current 24.0
_diffrn_source_power 1.2
_diffrn_source_target Mo
_diffrn_source_type 'Rotating Anode'
_diffrn_source_voltage 50.0
_diffrn_standards_number 0
_exptl_absorpt_coefficient_mu 0.070
_exptl_absorpt_correction_T_max 0.7449
_exptl_absorpt_correction_T_min 0.4468
_exptl_absorpt_correction_type multi-scan
_exptl_absorpt_process_details SADABS
_exptl_crystal_colour colourless
_exptl_crystal_colour_primary colourless
_exptl_crystal_density_diffrn 1.239
_exptl_crystal_description block
_exptl_crystal_F_000 412
_exptl_crystal_size_max 0.28
_exptl_crystal_size_mid 0.091
_exptl_crystal_size_min 0.037
_refine_diff_density_max 0.183
_refine_diff_density_min -0.225
_refine_diff_density_rms 0.041
_refine_ls_extinction_method none
_refine_ls_goodness_of_fit_ref 1.033
_refine_ls_hydrogen_treatment constr
_refine_ls_matrix_type full
_refine_ls_number_parameters 352
_refine_ls_number_reflns 2982
_refine_ls_number_restraints 0
_refine_ls_restrained_S_all 1.033
_refine_ls_R_factor_all 0.1297
_refine_ls_R_factor_gt 0.0700
_refine_ls_shift/su_max 0.000
_refine_ls_shift/su_mean 0.000
_refine_ls_structure_factor_coef Fsqd
_refine_ls_weighting_details 'w=1/[\s^2^(Fo^2^)+(0.0633P)^2^+0.5663P] where P=(Fo^2^+2Fc^2^)/3'
_refine_ls_weighting_scheme calc
_refine_ls_wR_factor_gt 0.1705
_refine_ls_wR_factor_ref 0.2008
_reflns_Friedel_coverage 0.000
_reflns_number_gt 1693
_reflns_number_total 2982
_reflns_threshold_expression 'I > 2\s(I)'
_cod_data_source_file d0sc02675a3.cif
_cod_data_source_block ca_mef2_100k
_cod_database_code 1558676
_shelx_shelxl_version_number 2014/7
_shelx_space_group_comment
;
The symmetry employed for this shelxl refinement is uniquely defined
by the following loop, which should always be used as a source of
symmetry information in preference to the above space-group names.
They are only intended as comments.
;
_shelx_estimated_absorpt_t_max 0.997
_shelx_estimated_absorpt_t_min 0.981
_olex2_refinement_description
;
1. Fixed Uiso
 At 1.2 times of:
  All C(H) groups
 At 1.5 times of:
  All C(H,H,H) groups
2. Others
 Sof(C7)=Sof(C19)=Sof(H19)=Sof(C3AA)=Sof(C4AA)=Sof(H4AA)=Sof(C2AA)=Sof(H2AA)=
 Sof(C12)=Sof(C8)=Sof(C9)=Sof(C6AA)=Sof(H6AA)=Sof(C15)=Sof(C8AA)=Sof(H8AA)=
 Sof(C16)=Sof(H16)=Sof(C6)=Sof(C11)=Sof(C5)=Sof(C7AA)=Sof(H7AA)=Sof(C18)=
 Sof(H18)=Sof(C4)=Sof(H4)=Sof(C10)=Sof(H10)=Sof(C13)=Sof(C17)=Sof(C2)=Sof(C5AA)=
 Sof(H5AA)=Sof(C14)=Sof(H14)=Sof(C1)=Sof(H1)=Sof(C3)=Sof(H3)=Sof(C0AA)=
 Sof(H0AA)=Sof(H0AB)=Sof(H0AC)=Sof(C1AA)=Sof(H1AA)=Sof(H1AB)=Sof(H1AC)=
 Sof(C9AA)=Sof(H9AA)=Sof(H9AB)=Sof(H9AC)=Sof(C0BA)=Sof(H0BA)=Sof(H0BB)=
 Sof(H0BC)=1-FVAR(1)
 Sof(C001)=Sof(H001)=Sof(C002)=Sof(H002)=Sof(C003)=Sof(H003)=Sof(C004)=
 Sof(H004)=Sof(C005)=Sof(C006)=Sof(H00A)=Sof(H00B)=Sof(H00C)=Sof(C007)=
 Sof(H007)=Sof(C008)=Sof(H008)=Sof(C009)=Sof(H009)=Sof(C00A)=Sof(C00B)=
 Sof(C00C)=Sof(H00H)=Sof(C00D)=Sof(C00E)=Sof(H00I)=Sof(H00J)=Sof(H00K)=
 Sof(C00F)=Sof(H00F)=Sof(C00G)=Sof(C00H)=Sof(C00I)=Sof(C00J)=Sof(C00K)=
 Sof(H00L)=Sof(C00L)=Sof(C00M)=Sof(C00N)=Sof(H00N)=Sof(C00O)=Sof(H00O)=
 Sof(C00P)=Sof(H00M)=Sof(H00P)=Sof(H00Q)=Sof(C00Q)=Sof(C00R)=Sof(C00S)=
 Sof(H00S)=Sof(C00T)=Sof(H00T)=Sof(C00U)=Sof(H00D)=Sof(H00E)=Sof(H00G)=FVAR(1)
3.a Aromatic/amide H refined with riding coordinates:
 C001(H001), C002(H002), C003(H003), C004(H004), C007(H007), C008(H008),
 C009(H009), C00C(H00H), C00F(H00F), C00K(H00L), C00N(H00N), C00O(H00O),
 C00S(H00S), C00T(H00T), C19(H19), C4AA(H4AA), C2AA(H2AA), C6AA(H6AA),
 C8AA(H8AA), C16(H16), C7AA(H7AA), C18(H18), C4(H4), C10(H10), C5AA(H5AA),
 C14(H14), C1(H1), C3(H3)
3.b Fitted hexagon refined as free rotating group:
 C7(C19,C3AA,C4AA,C2AA,C12), C9(C6AA,C15,C8AA,C16,C6), C11(C5,C7AA,C18,C4,C10),
  C17(C2,C5AA,C14,C1,C3)
3.c Idealised Me refined as rotating group:
 C006(H00A,H00B,H00C), C00E(H00I,H00J,H00K), C00P(H00M,H00P,H00Q), C00U(H00D,
 H00E,H00G), C0AA(H0AA,H0AB,H0AC), C1AA(H1AA,H1AB,H1AC), C9AA(H9AA,H9AB,H9AC),
 C0BA(H0BA,H0BB,H0BC)
;
_olex2_submission_special_instructions 'No special instructions were received'

loop_
_space_group_symop_operation_xyz
'x, y, z'
'-x, -y, -z'

loop_
_atom_site_label
_atom_site_type_symbol
_atom_site_fract_x
_atom_site_fract_y
_atom_site_fract_z
_atom_site_U_iso_or_equiv
_atom_site_adp_type
_atom_site_occupancy
_atom_site_site_symmetry_order
_atom_site_calc_flag
_atom_site_refinement_flags_posn
_atom_site_refinement_flags_adp
_atom_site_refinement_flags_occupancy
_atom_site_disorder_assembly
_atom_site_disorder_group
C001 C 0.6542(8) -0.1004(6) 0.5372(4) 0.0297(13) Uani 0.688(2) 1 d . . P A 1
H001 H 0.5668 -0.1580 0.5053 0.036 Uiso 0.688(2) 1 calc R . P A 1
C002 C 0.1527(8) -0.3826(6) 0.5372(4) 0.0334(13) Uani 0.688(2) 1 d . . P A 1
H002 H 0.0644 -0.3430 0.5047 0.040 Uiso 0.688(2) 1 calc R . P A 1
C003 C 0.7931(8) -0.0890(6) 0.4844(4) 0.0334(13) Uani 0.688(2) 1 d . . P A 1
H003 H 0.7986 -0.1386 0.4155 0.040 Uiso 0.688(2) 1 calc R . P A 1
C004 C 0.2934(7) -0.4201(6) 0.4852(4) 0.0316(13) Uani 0.688(2) 1 d . . P A 1
H004 H 0.2993 -0.4047 0.4163 0.038 Uiso 0.688(2) 1 calc R . P A 1
C005 C 0.7426(5) 0.1267(6) 0.7955(3) 0.0265(12) Uani 0.688(2) 1 d . . P A 1
C006 C 0.8651(6) 0.0912(7) 0.8755(4) 0.0355(13) Uani 0.688(2) 1 d . . P A 1
H00A H 0.8712 -0.0118 0.8698 0.053 Uiso 0.688(2) 1 calc GR . P A 1
H00B H 0.8321 0.1339 0.9447 0.053 Uiso 0.688(2) 1 calc GR . P A 1
H00C H 0.9709 0.1286 0.8635 0.053 Uiso 0.688(2) 1 calc GR . P A 1
C007 C 0.3273(6) 0.0271(6) 0.8826(4) 0.0309(13) Uani 0.688(2) 1 d . . P A 1
H007 H 0.2608 0.0431 0.9404 0.037 Uiso 0.688(2) 1 calc R . P A 1
C008 C 0.2707(6) -0.0567(7) 0.7912(4) 0.0297(13) Uani 0.688(2) 1 d . . P A 1
H008 H 0.1666 -0.0986 0.7869 0.036 Uiso 0.688(2) 1 calc R . P A 1
C009 C -0.2285(6) -0.2974(7) 0.7916(4) 0.0316(13) Uani 0.688(2) 1 d . . P A 1
H009 H -0.3340 -0.2608 0.7864 0.038 Uiso 0.688(2) 1 calc R . P A 1
C00A C 0.2760(5) -0.4633(5) 0.6851(3) 0.0246(11) Uani 0.688(2) 1 d . . P A 1
C00B C 0.2429(5) -0.4768(6) 0.7948(3) 0.0290(12) Uani 0.688(2) 1 d . . P A 1
C00C C -0.1725(6) -0.3294(6) 0.8831(4) 0.0328(13) Uani 0.688(2) 1 d . . P A 1
H00H H -0.2379 -0.3126 0.9415 0.039 Uiso 0.688(2) 1 calc R . P A 1
C00D C 0.0182(5) -0.3742(5) 0.7140(3) 0.0276(11) Uani 0.688(2) 1 d . . P A 1
C00E C 0.3668(6) -0.4022(5) 0.8750(4) 0.0328(12) Uani 0.688(2) 1 d . . P A 1
H00I H 0.4724 -0.4458 0.8621 0.049 Uiso 0.688(2) 1 calc GR . P A 1
H00J H 0.3347 -0.4113 0.9441 0.049 Uiso 0.688(2) 1 calc GR . P A 1
H00K H 0.3730 -0.3018 0.8702 0.049 Uiso 0.688(2) 1 calc GR . P A 1
C00F C 0.4802(6) 0.0881(5) 0.8908(4) 0.0322(12) Uani 0.688(2) 1 d . . P A 1
H00F H 0.5191 0.1436 0.9541 0.039 Uiso 0.688(2) 1 calc R . P A 1
C00G C 0.1454(5) -0.4052(5) 0.6389(3) 0.0278(11) Uani 0.688(2) 1 d . . P A 1
C00H C 0.9268(5) -0.0060(5) 0.5296(3) 0.0277(11) Uani 0.688(2) 1 d . . P A 1
C00I C 0.7771(5) 0.0557(5) 0.6854(3) 0.0274(11) Uani 0.688(2) 1 d . . P A 1
C00J C 0.6448(5) -0.0257(5) 0.6386(3) 0.0273(11) Uani 0.688(2) 1 d . . P A 1
C00K C -0.0189(6) -0.3869(6) 0.8911(4) 0.0341(13) Uani 0.688(2) 1 d . . P A 1
H00L H 0.0203 -0.4090 0.9548 0.041 Uiso 0.688(2) 1 calc R . P A 1
C00L C 0.4266(5) -0.4793(5) 0.5295(3) 0.0270(11) Uani 0.688(2) 1 d . . P A 1
C00M C 0.0757(5) -0.4113(5) 0.8057(3) 0.0276(11) Uani 0.688(2) 1 d . . P A 1
C00N C 0.9157(5) 0.0661(5) 0.6314(3) 0.0302(12) Uani 0.688(2) 1 d . . P A 1
H00N H 1.0036 0.1227 0.6638 0.036 Uiso 0.688(2) 1 calc R . P A 1
C00O C 0.4150(5) -0.4999(5) 0.6319(4) 0.0323(12) Uani 0.688(2) 1 d . . P A 1
H00O H 0.5030 -0.5392 0.6648 0.039 Uiso 0.688(2) 1 calc R . P A 1
C00P C 0.2329(6) -0.6351(5) 0.8032(4) 0.0354(13) Uani 0.688(2) 1 d . . P A 1
H00M H 0.1501 -0.6824 0.7539 0.053 Uiso 0.688(2) 1 calc GR . P A 1
H00P H 0.2050 -0.6433 0.8733 0.053 Uiso 0.688(2) 1 calc GR . P A 1
H00Q H 0.3371 -0.6798 0.7877 0.053 Uiso 0.688(2) 1 calc GR . P A 1
C00Q C 0.5740(5) 0.0670(5) 0.8063(3) 0.0284(11) Uani 0.688(2) 1 d . . P A 1
C00R C 0.5192(5) -0.0169(5) 0.7139(3) 0.0303(12) Uani 0.688(2) 1 d . . P A 1
C00S C -0.1338(5) -0.3174(5) 0.7059(4) 0.0316(12) Uani 0.688(2) 1 d . . P A 1
H00S H -0.1726 -0.2927 0.6429 0.038 Uiso 0.688(2) 1 calc R . P A 1
C00T C 0.3666(5) -0.0791(5) 0.7058(4) 0.0317(12) Uani 0.688(2) 1 d . . P A 1
H00T H 0.3287 -0.1360 0.6428 0.038 Uiso 0.688(2) 1 calc R . P A 1
C00U C 0.7334(6) 0.2891(5) 0.8028(4) 0.0349(13) Uani 0.688(2) 1 d . . P A 1
H00D H 0.6967 0.3328 0.8708 0.052 Uiso 0.688(2) 1 calc GR . P A 1
H00E H 0.6576 0.3108 0.7492 0.052 Uiso 0.688(2) 1 calc GR . P A 1
H00G H 0.8402 0.3263 0.7929 0.052 Uiso 0.688(2) 1 calc GR . P A 1
C7 C -0.2236(8) -0.4452(8) 0.6856(4) 0.042(3) Uiso 0.312(2) 1 d . . P A 2
C19 C -0.0853(7) -0.4360(8) 0.6314(5) 0.043(3) Uiso 0.312(2) 1 d G . P A 2
H19 H 0.0037 -0.3807 0.6635 0.052 Uiso 0.312(2) 1 calc R . P A 2
C3AA C -0.0771(8) -0.5077(9) 0.5303(5) 0.039(3) Uiso 0.312(2) 1 d G . P A 2
C4AA C -0.2073(11) -0.5886(9) 0.4833(4) 0.037(6) Uiso 0.312(2) 1 d G . P A 2
H4AA H -0.2018 -0.6376 0.4142 0.044 Uiso 0.312(2) 1 calc R . P A 2
C2AA C -0.3457(9) -0.5978(9) 0.5375(6) 0.040(5) Uiso 0.312(2) 1 d G . P A 2
H2AA H -0.4347 -0.6531 0.5053 0.048 Uiso 0.312(2) 1 calc R . P A 2
C12 C -0.3539(7) -0.5261(8) 0.6386(6) 0.036(3) Uiso 0.312(2) 1 d G . P A 2
C8 C 0.2429(16) 0.0204(15) 0.7954(10) 0.039(4) Uiso 0.312(2) 1 d . . P A 2
C9 C 0.2764(9) 0.0387(8) 0.6858(4) 0.045(3) Uiso 0.312(2) 1 d . . P A 2
C6AA C 0.4148(7) 0.0008(8) 0.6320(5) 0.039(3) Uiso 0.312(2) 1 d G . P A 2
H6AA H 0.5031 -0.0389 0.6645 0.047 Uiso 0.312(2) 1 calc R . P A 2
C15 C 0.4241(9) 0.0208(9) 0.5308(5) 0.041(3) Uiso 0.312(2) 1 d G . P A 2
C8AA C 0.2949(12) 0.0789(11) 0.4832(5) 0.042(7) Uiso 0.312(2) 1 d G . P A 2
H8AA H 0.3013 0.0926 0.4140 0.051 Uiso 0.312(2) 1 calc R . P A 2
C16 C 0.1565(10) 0.1168(10) 0.5370(6) 0.054(7) Uiso 0.312(2) 1 d G . P A 2
H16 H 0.0682 0.1565 0.5045 0.065 Uiso 0.312(2) 1 calc R . P A 2
C6 C 0.1472(7) 0.0968(8) 0.6383(6) 0.037(3) Uiso 0.312(2) 1 d G . P A 2
C11 C 0.0731(7) 0.0861(8) 0.8053(5) 0.041(3) Uiso 0.312(2) 1 d . . P A 2
C5 C 0.0181(8) 0.1250(8) 0.7137(5) 0.039(3) Uiso 0.312(2) 1 d G . P A 2
C7AA C -0.1344(9) 0.1823(8) 0.7065(5) 0.042(3) Uiso 0.312(2) 1 d G . P A 2
H7AA H -0.1720 0.2089 0.6439 0.050 Uiso 0.312(2) 1 calc R . P A 2
C18 C -0.2321(7) 0.2008(10) 0.7909(6) 0.037(4) Uiso 0.312(2) 1 d G . P A 2
H18 H -0.3363 0.2400 0.7860 0.044 Uiso 0.312(2) 1 calc R . P A 2
C4 C -0.1771(9) 0.1619(10) 0.8825(5) 0.054(5) Uiso 0.312(2) 1 d G . P A 2
H4 H -0.2439 0.1745 0.9402 0.064 Uiso 0.312(2) 1 calc R . P A 2
C10 C -0.0246(10) 0.1045(8) 0.8897(4) 0.039(3) Uiso 0.312(2) 1 d G . P A 2
H10 H 0.0130 0.0779 0.9523 0.047 Uiso 0.312(2) 1 calc R . P A 2
C13 C -0.2573(16) -0.3773(15) 0.7946(10) 0.039(4) Uiso 0.312(2) 1 d . . P A 2
C17 C -0.4242(7) -0.4393(8) 0.8068(5) 0.040(3) Uiso 0.312(2) 1 d . . P A 2
C2 C -0.4804(8) -0.5207(8) 0.7141(4) 0.033(3) Uiso 0.312(2) 1 d G . P A 2
C5AA C -0.6333(8) -0.5810(8) 0.7062(5) 0.038(3) Uiso 0.312(2) 1 d G . P A 2
H5AA H -0.6717 -0.6367 0.6429 0.046 Uiso 0.312(2) 1 calc R . P A 2
C14 C -0.7301(7) -0.5599(10) 0.7911(6) 0.047(5) Uiso 0.312(2) 1 d G . P A 2
H14 H -0.8347 -0.6011 0.7857 0.056 Uiso 0.312(2) 1 calc R . P A 2
C1 C -0.6740(9) -0.4784(9) 0.8838(5) 0.045(4) Uiso 0.312(2) 1 d G . P A 2
H1 H -0.7401 -0.4640 0.9418 0.054 Uiso 0.312(2) 1 calc R . P A 2
C3 C -0.5210(10) -0.4181(8) 0.8917(4) 0.040(3) Uiso 0.312(2) 1 d G . P A 2
H3 H -0.4826 -0.3625 0.9550 0.048 Uiso 0.312(2) 1 calc R . P A 2
C0AA C -0.1339(18) -0.4119(16) 0.8764(10) 0.039(4) Uiso 0.312(2) 1 d . . P A 2
H0AA H -0.1369 -0.5138 0.8770 0.058 Uiso 0.312(2) 1 calc GR . P A 2
H0AB H -0.1605 -0.3594 0.9444 0.058 Uiso 0.312(2) 1 calc GR . P A 2
H0AC H -0.0259 -0.3847 0.8598 0.058 Uiso 0.312(2) 1 calc GR . P A 2
C1AA C -0.2676(17) -0.2167(15) 0.8033(10) 0.047(4) Uiso 0.312(2) 1 d . . P A 2
H1AA H -0.1624 -0.1790 0.7903 0.071 Uiso 0.312(2) 1 calc GR . P A 2
H1AB H -0.2993 -0.1738 0.8727 0.071 Uiso 0.312(2) 1 calc GR . P A 2
H1AC H -0.3477 -0.1942 0.7524 0.071 Uiso 0.312(2) 1 calc GR . P A 2
C9AA C 0.2310(16) -0.1411(15) 0.8024(10) 0.050(4) Uiso 0.312(2) 1 d . . P A 2
H9AA H 0.1579 -0.1896 0.7471 0.075 Uiso 0.312(2) 1 calc GR . P A 2
H9AB H 0.1897 -0.1506 0.8694 0.075 Uiso 0.312(2) 1 calc GR . P A 2
H9AC H 0.3380 -0.1837 0.7952 0.075 Uiso 0.312(2) 1 calc GR . P A 2
C0BA C 0.366(2) 0.1003(17) 0.8774(11) 0.044(4) Uiso 0.312(2) 1 d . . P A 2
H0BA H 0.4711 0.0550 0.8687 0.067 Uiso 0.312(2) 1 calc GR . P A 2
H0BB H 0.3291 0.0973 0.9466 0.067 Uiso 0.312(2) 1 calc GR . P A 2
H0BC H 0.3746 0.1991 0.8685 0.067 Uiso 0.312(2) 1 calc GR . P A 2

loop_
_atom_site_aniso_label
_atom_site_aniso_U_11
_atom_site_aniso_U_22
_atom_site_aniso_U_33
_atom_site_aniso_U_23
_atom_site_aniso_U_13
_atom_site_aniso_U_12
C001 0.022(3) 0.034(3) 0.032(3) 0.000(2) -0.001(3) -0.003(3)
C002 0.020(3) 0.044(3) 0.035(3) 0.007(3) -0.007(3) 0.002(3)
C003 0.030(4) 0.042(4) 0.027(3) 0.003(2) -0.001(3) 0.000(3)
C004 0.026(3) 0.044(4) 0.023(3) 0.002(2) 0.010(3) -0.002(3)
C005 0.020(3) 0.030(3) 0.028(3) 0.001(2) 0.004(2) 0.002(2)
C006 0.015(3) 0.056(4) 0.033(3) 0.002(2) 0.003(2) -0.010(3)
C007 0.023(3) 0.037(3) 0.033(3) 0.004(3) 0.010(2) 0.002(3)
C008 0.025(3) 0.029(4) 0.036(3) 0.007(3) 0.007(2) -0.001(3)
C009 0.031(3) 0.025(4) 0.040(4) 0.006(3) 0.009(2) -0.001(3)
C00A 0.019(3) 0.028(3) 0.027(3) 0.005(2) 0.004(2) -0.002(2)
C00B 0.019(3) 0.040(4) 0.027(3) 0.005(2) 0.004(2) -0.003(2)
C00C 0.030(3) 0.035(4) 0.033(3) 0.002(3) 0.008(2) 0.000(3)
C00D 0.018(3) 0.032(3) 0.031(3) -0.001(2) 0.004(2) -0.004(2)
C00E 0.022(3) 0.042(3) 0.034(3) 0.004(2) 0.003(2) -0.001(3)
C00F 0.018(3) 0.046(3) 0.030(3) 0.000(2) 0.006(2) 0.002(2)
C00G 0.023(3) 0.028(3) 0.029(3) -0.001(2) 0.000(2) -0.005(2)
C00H 0.023(3) 0.036(3) 0.024(3) 0.004(2) 0.0031(19) 0.004(2)
C00I 0.019(3) 0.034(3) 0.029(3) 0.002(2) 0.004(2) 0.005(2)
C00J 0.018(3) 0.033(3) 0.031(3) 0.006(2) 0.003(2) 0.005(2)
C00K 0.029(3) 0.043(3) 0.028(3) 0.001(2) 0.004(2) -0.003(3)
C00L 0.022(3) 0.031(3) 0.025(3) -0.001(2) 0.000(2) -0.003(2)
C00M 0.021(3) 0.029(3) 0.029(3) -0.002(2) 0.002(2) -0.002(2)
C00N 0.020(3) 0.032(3) 0.035(3) 0.000(2) 0.001(2) -0.002(2)
C00O 0.021(3) 0.040(3) 0.033(3) 0.001(2) 0.003(2) 0.002(2)
C00P 0.036(3) 0.034(3) 0.037(3) 0.007(2) 0.009(2) 0.001(3)
C00Q 0.025(3) 0.030(3) 0.030(3) 0.003(2) 0.007(2) 0.007(2)
C00R 0.020(3) 0.038(3) 0.034(3) 0.007(2) 0.005(2) 0.010(2)
C00S 0.026(3) 0.035(3) 0.032(3) 0.004(2) 0.001(2) 0.000(2)
C00T 0.022(3) 0.037(3) 0.035(3) 0.006(2) 0.003(2) 0.000(2)
C00U 0.040(3) 0.029(3) 0.034(3) -0.002(2) 0.008(2) -0.001(2)

loop_
_atom_type_symbol
_atom_type_description
_atom_type_scat_dispersion_real
_atom_type_scat_dispersion_imag
_atom_type_scat_source
C C 0.0033 0.0016 'International Tables Vol C Tables 4.2.6.8 and 6.1.1.4'
H H 0.0000 0.0000 'International Tables Vol C Tables 4.2.6.8 and 6.1.1.4'

loop_
_geom_angle_atom_site_label_1
_geom_angle_atom_site_label_2
_geom_angle_atom_site_label_3
_geom_angle
_geom_angle_site_symmetry_1
_geom_angle_site_symmetry_3
_geom_angle_publ_flag
C003 C001 H001 120.5 . . ?
C003 C001 C00J 119.0(5) . . ?
C00J C001 H001 120.5 . . ?
C004 C002 H002 121.0 . . ?
C004 C002 C00G 118.0(5) . . ?
C00G C002 H002 121.0 . . ?
C001 C003 H003 118.8 . . ?
C001 C003 C00H 122.3(5) . . ?
C00H C003 H003 118.8 . . ?
C002 C004 H004 118.4 . . ?
C002 C004 C00L 123.2(5) . . ?
C00L C004 H004 118.4 . . ?
C006 C005 C00I 113.4(4) . . ?
C006 C005 C00Q 112.9(4) . . ?
C006 C005 C00U 110.0(4) . . ?
C00I C005 C00Q 100.7(4) . . ?
C00I C005 C00U 109.9(4) . . ?
C00Q C005 C00U 109.6(4) . . ?
C005 C006 H00A 109.5 . . ?
C005 C006 H00B 109.5 . . ?
C005 C006 H00C 109.5 . . ?
H00A C006 H00B 109.5 . . ?
H00A C006 H00C 109.5 . . ?
H00B C006 H00C 109.5 . . ?
C008 C007 H007 119.5 . . ?
C008 C007 C00F 120.9(5) . . ?
C00F C007 H007 119.5 . . ?
C007 C008 H008 120.1 . . ?
C007 C008 C00T 119.9(5) . . ?
C00T C008 H008 120.1 . . ?
C00C C009 H009 119.4 . . ?
C00C C009 C00S 121.1(5) . . ?
C00S C009 H009 119.4 . . ?
C00G C00A C00B 111.2(4) . . ?
C00O C00A C00B 127.8(4) . . ?
C00O C00A C00G 121.0(4) . . ?
C00A C00B C00E 114.1(4) . . ?
C00A C00B C00M 100.7(4) . . ?
C00A C00B C00P 109.8(4) . . ?
C00E C00B C00P 109.2(4) . . ?
C00M C00B C00E 113.2(4) . . ?
C00M C00B C00P 109.6(4) . . ?
C009 C00C H00H 120.0 . . ?
C009 C00C C00K 120.1(5) . . ?
C00K C00C H00H 120.0 . . ?
C00M C00D C00G 107.6(4) . . ?
C00S C00D C00G 131.3(4) . . ?
C00S C00D C00M 121.1(4) . . ?
C00B C00E H00I 109.5 . . ?
C00B C00E H00J 109.5 . . ?
C00B C00E H00K 109.5 . . ?
H00I C00E H00J 109.5 . . ?
H00I C00E H00K 109.5 . . ?
H00J C00E H00K 109.5 . . ?
C007 C00F H00F 120.4 . . ?
C00Q C00F C007 119.1(4) . . ?
C00Q C00F H00F 120.4 . . ?
C002 C00G C00D 131.0(5) . . ?
C00A C00G C002 120.1(5) . . ?
C00A C00G C00D 108.9(4) . . ?
C003 C00H C00H 121.0(5) . 2_756 ?
C00N C00H C003 117.8(5) . . ?
C00N C00H C00H 121.2(5) . 2_756 ?
C00J C00I C005 111.2(4) . . ?
C00N C00I C005 128.1(4) . . ?
C00N C00I C00J 120.7(4) . . ?
C001 C00J C00I 119.6(5) . . ?
C001 C00J C00R 132.2(5) . . ?
C00I C00J C00R 108.1(4) . . ?
C00C C00K H00L 120.2 . . ?
C00M C00K C00C 119.7(4) . . ?
C00M C00K H00L 120.2 . . ?
C004 C00L C00L 121.4(5) . 2_646 ?
C004 C00L C00O 117.2(4) . . ?
C00O C00L C00L 121.4(5) . 2_646 ?
C00D C00M C00B 111.6(4) . . ?
C00K C00M C00B 129.1(4) . . ?
C00K C00M C00D 119.3(4) . . ?
C00H C00N H00N 119.7 . . ?
C00I C00N C00H 120.6(4) . . ?
C00I C00N H00N 119.7 . . ?
C00A C00O C00L 120.6(4) . . ?
C00A C00O H00O 119.7 . . ?
C00L C00O H00O 119.7 . . ?
C00B C00P H00M 109.5 . . ?
C00B C00P H00P 109.5 . . ?
C00B C00P H00Q 109.5 . . ?
H00M C00P H00P 109.5 . . ?
H00M C00P H00Q 109.5 . . ?
H00P C00P H00Q 109.5 . . ?
C00F C00Q C005 128.6(4) . . ?
C00F C00Q C00R 120.7(4) . . ?
C00R C00Q C005 110.7(4) . . ?
C00Q C00R C00J 109.2(4) . . ?
C00Q C00R C00T 120.2(4) . . ?
C00T C00R C00J 130.5(4) . . ?
C009 C00S H00S 120.7 . . ?
C00D C00S C009 118.7(5) . . ?
C00D C00S H00S 120.7 . . ?
C008 C00T C00R 119.1(4) . . ?
C008 C00T H00T 120.4 . . ?
C00R C00T H00T 120.4 . . ?
C005 C00U H00D 109.5 . . ?
C005 C00U H00E 109.5 . . ?
C005 C00U H00G 109.5 . . ?
H00D C00U H00E 109.5 . . ?
H00D C00U H00G 109.5 . . ?
H00E C00U H00G 109.5 . . ?
C19 C7 C12 120.0 . . ?
C19 C7 C13 128.6(7) . . ?
C12 C7 C13 111.4(7) . . ?
C7 C19 H19 120.0 . . ?
C7 C19 C3AA 120.0 . . ?
C3AA C19 H19 120.0 . . ?
C19 C3AA C3AA 119.2(10) . 2_546 ?
C4AA C3AA C19 120.0 . . ?
C4AA C3AA C3AA 120.7(10) . 2_546 ?
C3AA C4AA H4AA 120.0 . . ?
C3AA C4AA C2AA 120.0 . . ?
C2AA C4AA H4AA 120.0 . . ?
C4AA C2AA H2AA 120.0 . . ?
C12 C2AA C4AA 120.0 . . ?
C12 C2AA H2AA 120.0 . . ?
C7 C12 C2 108.4(6) . . ?
C2AA C12 C7 120.0 . . ?
C2AA C12 C2 131.6(6) . . ?
C9 C8 C11 99.5(9) . . ?
C9 C8 C9AA 110.9(10) . . ?
C9 C8 C0BA 113.1(11) . . ?
C11 C8 C9AA 109.1(10) . . ?
C11 C8 C0BA 112.1(11) . . ?
C0BA C8 C9AA 111.5(11) . . ?
C6AA C9 C8 127.3(7) . . ?
C6AA C9 C6 120.0 . . ?
C6 C9 C8 112.7(7) . . ?
C9 C6AA H6AA 120.0 . . ?
C15 C6AA C9 120.0 . . ?
C15 C6AA H6AA 120.0 . . ?
C6AA C15 C15 121.1(10) . 2_656 ?
C8AA C15 C6AA 120.0 . . ?
C8AA C15 C15 118.9(10) . 2_656 ?
C15 C8AA H8AA 120.0 . . ?
C15 C8AA C16 120.0 . . ?
C16 C8AA H8AA 120.0 . . ?
C8AA C16 H16 120.0 . . ?
C6 C16 C8AA 120.0 . . ?
C6 C16 H16 120.0 . . ?
C9 C6 C5 107.6(6) . . ?
C16 C6 C9 120.0 . . ?
C16 C6 C5 132.3(6) . . ?
C5 C11 C8 111.5(7) . . ?
C5 C11 C10 120.0 . . ?
C10 C11 C8 128.5(7) . . ?
C11 C5 C6 108.5(5) . . ?
C11 C5 C7AA 120.0 . . ?
C7AA C5 C6 131.5(5) . . ?
C5 C7AA H7AA 120.0 . . ?
C18 C7AA C5 120.0 . . ?
C18 C7AA H7AA 120.0 . . ?
C7AA C18 H18 120.0 . . ?
C7AA C18 C4 120.0 . . ?
C4 C18 H18 120.0 . . ?
C18 C4 H4 120.0 . . ?
C10 C4 C18 120.0 . . ?
C10 C4 H4 120.0 . . ?
C11 C10 H10 120.0 . . ?
C4 C10 C11 120.0 . . ?
C4 C10 H10 120.0 . . ?
C7 C13 C17 101.3(8) . . ?
C7 C13 C0AA 114.5(10) . . ?
C7 C13 C1AA 109.9(11) . . ?
C17 C13 C0AA 111.6(11) . . ?
C1AA C13 C17 110.1(10) . . ?
C1AA C13 C0AA 109.2(11) . . ?
C2 C17 C13 110.3(6) . . ?
C2 C17 C3 120.0 . . ?
C3 C17 C13 129.6(6) . . ?
C17 C2 C12 108.4(5) . . ?
C5AA C2 C12 131.6(5) . . ?
C5AA C2 C17 120.0 . . ?
C2 C5AA H5AA 120.0 . . ?
C2 C5AA C14 120.0 . . ?
C14 C5AA H5AA 120.0 . . ?
C5AA C14 H14 120.0 . . ?
C1 C14 C5AA 120.0 . . ?
C1 C14 H14 120.0 . . ?
C14 C1 H1 120.0 . . ?
C14 C1 C3 120.0 . . ?
C3 C1 H1 120.0 . . ?
C17 C3 H3 120.0 . . ?
C1 C3 C17 120.0 . . ?
C1 C3 H3 120.0 . . ?
C13 C0AA H0AA 109.5 . . ?
C13 C0AA H0AB 109.5 . . ?
C13 C0AA H0AC 109.5 . . ?
H0AA C0AA H0AB 109.5 . . ?
H0AA C0AA H0AC 109.5 . . ?
H0AB C0AA H0AC 109.5 . . ?
C13 C1AA H1AA 109.5 . . ?
C13 C1AA H1AB 109.5 . . ?
C13 C1AA H1AC 109.5 . . ?
H1AA C1AA H1AB 109.5 . . ?
H1AA C1AA H1AC 109.5 . . ?
H1AB C1AA H1AC 109.5 . . ?
C8 C9AA H9AA 109.5 . . ?
C8 C9AA H9AB 109.5 . . ?
C8 C9AA H9AC 109.5 . . ?
H9AA C9AA H9AB 109.5 . . ?
H9AA C9AA H9AC 109.5 . . ?
H9AB C9AA H9AC 109.5 . . ?
C8 C0BA H0BA 109.5 . . ?
C8 C0BA H0BB 109.5 . . ?
C8 C0BA H0BC 109.5 . . ?
H0BA C0BA H0BB 109.5 . . ?
H0BA C0BA H0BC 109.5 . . ?
H0BB C0BA H0BC 109.5 . . ?

loop_
_geom_bond_atom_site_label_1
_geom_bond_atom_site_label_2
_geom_bond_distance
_geom_bond_site_symmetry_2
_geom_bond_publ_flag
C001 H001 0.9500 . ?
C001 C003 1.387(10) . ?
C001 C00J 1.403(7) . ?
C002 H002 0.9500 . ?
C002 C004 1.395(10) . ?
C002 C00G 1.403(7) . ?
C003 H003 0.9500 . ?
C003 C00H 1.414(7) . ?
C004 H004 0.9500 . ?
C004 C00L 1.402(7) . ?
C005 C006 1.521(7) . ?
C005 C00I 1.526(6) . ?
C005 C00Q 1.537(7) . ?
C005 C00U 1.547(7) . ?
C006 H00A 0.9800 . ?
C006 H00B 0.9800 . ?
C006 H00C 0.9800 . ?
C007 H007 0.9500 . ?
C007 C008 1.387(7) . ?
C007 C00F 1.392(8) . ?
C008 H008 0.9500 . ?
C008 C00T 1.392(7) . ?
C009 H009 0.9500 . ?
C009 C00C 1.365(7) . ?
C009 C00S 1.388(7) . ?
C00A C00B 1.513(6) . ?
C00A C00G 1.391(6) . ?
C00A C00O 1.388(6) . ?
C00B C00E 1.527(6) . ?
C00B C00M 1.527(7) . ?
C00B C00P 1.547(7) . ?
C00C H00H 0.9500 . ?
C00C C00K 1.400(7) . ?
C00D C00G 1.471(6) . ?
C00D C00M 1.391(6) . ?
C00D C00S 1.385(6) . ?
C00E H00I 0.9800 . ?
C00E H00J 0.9800 . ?
C00E H00K 0.9800 . ?
C00F H00F 0.9500 . ?
C00F C00Q 1.371(6) . ?
C00H C00H 1.489(9) 2_756 ?
C00H C00N 1.400(6) . ?
C00I C00J 1.405(6) . ?
C00I C00N 1.392(6) . ?
C00J C00R 1.462(6) . ?
C00K H00L 0.9500 . ?
C00K C00M 1.385(6) . ?
C00L C00L 1.490(9) 2_646 ?
C00L C00O 1.408(6) . ?
C00N H00N 0.9500 . ?
C00O H00O 0.9500 . ?
C00P H00M 0.9800 . ?
C00P H00P 0.9800 . ?
C00P H00Q 0.9800 . ?
C00Q C00R 1.393(6) . ?
C00R C00T 1.394(6) . ?
C00S H00S 0.9500 . ?
C00T H00T 0.9500 . ?
C00U H00D 0.9800 . ?
C00U H00E 0.9800 . ?
C00U H00G 0.9800 . ?
C7 C19 1.3900 . ?
C7 C12 1.3900 . ?
C7 C13 1.504(13) . ?
C19 H19 0.9500 . ?
C19 C3AA 1.3900 . ?
C3AA C3AA 1.559(11) 2_546 ?
C3AA C4AA 1.3900 . ?
C4AA H4AA 0.9500 . ?
C4AA C2AA 1.3900 . ?
C2AA H2AA 0.9500 . ?
C2AA C12 1.3900 . ?
C12 C2 1.472(8) . ?
C8 C9 1.526(14) . ?
C8 C11 1.547(15) . ?
C8 C9AA 1.574(18) . ?
C8 C0BA 1.55(2) . ?
C9 C6AA 1.3900 . ?
C9 C6 1.3900 . ?
C6AA H6AA 0.9500 . ?
C6AA C15 1.3900 . ?
C15 C15 1.542(11) 2_656 ?
C15 C8AA 1.3900 . ?
C8AA H8AA 0.9500 . ?
C8AA C16 1.3900 . ?
C16 H16 0.9500 . ?
C16 C6 1.3900 . ?
C6 C5 1.484(8) . ?
C11 C5 1.3900 . ?
C11 C10 1.3900 . ?
C5 C7AA 1.3900 . ?
C7AA H7AA 0.9500 . ?
C7AA C18 1.3900 . ?
C18 H18 0.9500 . ?
C18 C4 1.3900 . ?
C4 H4 0.9500 . ?
C4 C10 1.3900 . ?
C10 H10 0.9500 . ?
C13 C17 1.537(15) . ?
C13 C0AA 1.540(18) . ?
C13 C1AA 1.529(18) . ?
C17 C2 1.3900 . ?
C17 C3 1.3900 . ?
C2 C5AA 1.3900 . ?
C5AA H5AA 0.9500 . ?
C5AA C14 1.3900 . ?
C14 H14 0.9500 . ?
C14 C1 1.3900 . ?
C1 H1 0.9500 . ?
C1 C3 1.3900 . ?
C3 H3 0.9500 . ?
C0AA H0AA 0.9800 . ?
C0AA H0AB 0.9800 . ?
C0AA H0AC 0.9800 . ?
C1AA H1AA 0.9800 . ?
C1AA H1AB 0.9800 . ?
C1AA H1AC 0.9800 . ?
C9AA H9AA 0.9800 . ?
C9AA H9AB 0.9800 . ?
C9AA H9AC 0.9800 . ?
C0BA H0BA 0.9800 . ?
C0BA H0BB 0.9800 . ?
C0BA H0BC 0.9800 . ?
